data_9013122
loop_
_publ_author_name
'Powell, B. M.'
'Heal, K. M.'
'Torrie, B. H.'

_publ_section_title
;
 The temperature dependence of the crystal structures of the solid halogens,
 bromine and chlorine
 Locality: synthetic
 Sample: at T = 100 K
;
_journal_name_full 'Molecular Physics'
_journal_page_first 929
_journal_page_last 939
_journal_paper_doi 10.1080/00268978400102741
_journal_volume 53
_journal_year 1984
_chemical_formula_sum Cl2
_chemical_name_common Chlorine
_space_group_IT_number 64
_space_group_name_Hall '-C 2ac 2'
_space_group_name_H-M_alt 'C m c e'
_symmetry_space_group_name_Hall '-C 2ac 2'
_symmetry_space_group_name_H-M 'C m c e'
_cell_angle_alpha 90
_cell_angle_beta 90
_cell_angle_gamma 90
_cell_formula_units_Z 4
_cell_length_a 6.2235
_cell_length_b 4.4561
_cell_length_c 8.1785
_cell_volume 226.811
_diffrn_ambient_temperature 100
_exptl_crystal_density_diffrn 2.076
_cod_original_sg_symbol_H-M 'C m c a'
_cod_database_code 9013122

loop_
_symmetry_equiv_pos_as_xyz
x,y,z
1/2+x,1/2+y,z
x,1/2-y,1/2+z
1/2+x,-y,1/2+z
-x,1/2+y,1/2-z
1/2-x,+y,1/2-z
-x,y,z
1/2-x,1/2+y,z
x,-y,-z
1/2+x,1/2-y,-z
x,1/2+y,1/2-z
1/2+x,+y,1/2-z
-x,1/2-y,1/2+z
1/2-x,-y,1/2+z
-x,-y,-z
1/2-x,1/2-y,-z

loop_
_atom_site_aniso_label
_atom_site_aniso_U_11
_atom_site_aniso_U_22
_atom_site_aniso_U_33
_atom_site_aniso_U_12
_atom_site_aniso_U_13
_atom_site_aniso_U_23
Cl 0.02740 0.02880 0.02050 0.00000 0.00000 0.00050

loop_
_atom_site_label
_atom_site_fract_x
_atom_site_fract_y
_atom_site_fract_z
_atom_site_U_iso_or_equiv
Cl 0.00000 0.12190 0.10150 0.02609

loop_
_cod_related_entry_id
_cod_related_entry_database
_cod_related_entry_code
1 ChemSpider 22933

_database_code_amcsd 0014660
